data_2240756
loop_
_publ_author_name
'Nguyen Thi Thanh, Chi'
'Hoang Van, Truong'
'Pham Van, Thong'
'Nguyen Bich, Ngan'
'Van Meervelt, Luc'

_publ_section_title
;
 Crystal structure of
 <i>trans</i>-dichlorido(4-nitroaniline-\k<i>N</i>^1^)(piperidine-\k<i>N</i>)platinum(II)
;
_journal_coeditor_code RZ5159
_journal_issue 6
_journal_name_full 'Acta Crystallographica Section E'
_journal_page_first 644
_journal_page_last 646
_journal_paper_doi 10.1107/S2056989015009196
_journal_volume 71
_journal_year 2015
_chemical_formula_iupac '[Pt Cl2 (C5 H11 N) (C6 H6 N2 O2)]'
_chemical_formula_moiety 'C11 H17 Cl2 N3 O2 Pt'
_chemical_formula_sum 'C11 H17 Cl2 N3 O2 Pt'
_chemical_formula_weight 489.27
_chemical_name_systematic
;
<i>trans</i>-Dichlorido(4-nitroaniline-\k<i>N</i>^1^)(piperidine-\
\k<i>N</i>)platinum(II)
;
_space_group_crystal_system monoclinic
_space_group_IT_number 15
_space_group_name_Hall '-C 2yc'
_space_group_name_H-M_alt 'C 1 2/c 1'
_symmetry_space_group_name_Hall '-C 2yc'
_symmetry_space_group_name_H-M 'C 1 2/c 1'
_atom_sites_solution_hydrogens geom
_atom_sites_solution_primary direct
_atom_sites_solution_secondary difmap
_audit_creation_method
;
Olex2 1.2
(compiled 2013.09.17 svn.r2790 for OlexSys, GUI svn.r4601)
;
_cell_angle_alpha 90.00
_cell_angle_beta 103.119(7)
_cell_angle_gamma 90.00
_cell_formula_units_Z 8
_cell_length_a 15.8763(11)
_cell_length_b 18.5394(11)
_cell_length_c 10.8707(6)
_cell_measurement_reflns_used 3549
_cell_measurement_temperature 100.15
_cell_measurement_theta_max 28.8120
_cell_measurement_theta_min 3.4280
_cell_volume 3116.1(3)
_computing_cell_refinement
;
CrysAlis PRO (Agilent, 2012)
;
_computing_data_collection
;
CrysAlis PRO (Agilent, 2012)
;
_computing_data_reduction
;
CrysAlis PRO (Agilent, 2012)
;
_computing_molecular_graphics
;
OLEX2 (Dolomanov <i>et al.</i>,  2009)
;
_computing_publication_material
;
OLEX2 (Dolomanov <i>et al.</i>,  2009)
;
_computing_structure_refinement
;
SHELXL97 (Sheldrick, 2008)
;
_computing_structure_solution
;
SHELXS97 (Sheldrick, 2008)
;
_diffrn_ambient_temperature 100.15
_diffrn_detector_area_resol_mean 15.9631
_diffrn_measured_fraction_theta_full 0.996
_diffrn_measured_fraction_theta_max 0.974
_diffrn_measurement_device_type
;
Agilent SuperNova (single source at offset, Eos detector)
;
_diffrn_measurement_method '\w scans'
_diffrn_radiation_monochromator mirror
_diffrn_radiation_type 'Mo K\a'
_diffrn_radiation_wavelength 0.71073
_diffrn_reflns_av_R_equivalents 0.0439
_diffrn_reflns_limit_h_max 15
_diffrn_reflns_limit_h_min -19
_diffrn_reflns_limit_k_max 23
_diffrn_reflns_limit_k_min -17
_diffrn_reflns_limit_l_max 13
_diffrn_reflns_limit_l_min -13
_diffrn_reflns_number 8156
_diffrn_reflns_theta_full 25.00
_diffrn_reflns_theta_max 26.37
_diffrn_reflns_theta_min 2.79
_exptl_absorpt_coefficient_mu 9.349
_exptl_absorpt_correction_T_max 1.00000
_exptl_absorpt_correction_T_min 0.53760
_exptl_absorpt_correction_type multi-scan
_exptl_absorpt_process_details
;
(CrysAlis PRO; Agilent, 2012)
;
_exptl_crystal_colour brown
_exptl_crystal_density_diffrn 2.086
_exptl_crystal_density_method 'not measured'
_exptl_crystal_description ' '
_exptl_crystal_F_000 1856
_exptl_crystal_size_max 0.35
_exptl_crystal_size_mid 0.15
_exptl_crystal_size_min 0.1
_refine_diff_density_max 2.751
_refine_diff_density_min -1.822
_refine_ls_extinction_method none
_refine_ls_goodness_of_fit_ref 1.101
_refine_ls_hydrogen_treatment constr
_refine_ls_matrix_type full
_refine_ls_number_parameters 172
_refine_ls_number_reflns 3109
_refine_ls_number_restraints 0
_refine_ls_restrained_S_all 1.101
_refine_ls_R_factor_all 0.0385
_refine_ls_R_factor_gt 0.0315
_refine_ls_shift/su_max 0.003
_refine_ls_shift/su_mean 0.000
_refine_ls_structure_factor_coef Fsqd
_refine_ls_weighting_details 'calc w=1/[\s^2^(Fo^2^)+(0.0296P)^2^+0.5839P] where P=(Fo^2^+2Fc^2^)/3'
_refine_ls_weighting_scheme calc
_refine_ls_wR_factor_gt 0.0662
_refine_ls_wR_factor_ref 0.0720
_reflns_number_gt 2713
_reflns_number_total 3109
_reflns_threshold_expression >2sigma(I)
_cod_data_source_file rz5159sup1.cf
_cod_data_source_block I
_cod_database_code 2240756

loop_
_space_group_symop_id
_space_group_symop_operation_xyz
1 'x, y, z'
2 '-x, y, -z+1/2'
3 'x+1/2, y+1/2, z'
4 '-x+1/2, y+1/2, -z+1/2'
5 '-x, -y, -z'
6 'x, -y, z-1/2'
7 '-x+1/2, -y+1/2, -z'
8 'x+1/2, -y+1/2, z-1/2'

loop_
_atom_site_type_symbol
_atom_site_label
_atom_site_fract_x
_atom_site_fract_y
_atom_site_fract_z
_atom_site_U_iso_or_equiv
_atom_site_adp_type
_atom_site_calc_flag
_atom_site_refinement_flags
_atom_site_occupancy
_atom_site_symmetry_multiplicity
C C3 0.2646(4) 0.9772(3) 0.4633(5) 0.0233(13) Uani d . 1 1
H H3A 0.2439 1.0130 0.5173 0.028 Uiso calc R 1 1
H H3B 0.2335 0.9859 0.3748 0.028 Uiso calc R 1 1
C C4 0.3620(4) 0.9877(3) 0.4750(5) 0.0243(13) Uani d . 1 1
H H4A 0.3815 0.9562 0.4132 0.029 Uiso calc R 1 1
H H4B 0.3734 1.0383 0.4551 0.029 Uiso calc R 1 1
C C5 0.4128(4) 0.9694(3) 0.6083(5) 0.0267(13) Uani d . 1 1
H H5A 0.4755 0.9727 0.6122 0.032 Uiso calc R 1 1
H H5B 0.3985 1.0045 0.6691 0.032 Uiso calc R 1 1
C C6 0.3905(4) 0.8933(3) 0.6443(6) 0.0255(14) Uani d . 1 1
H H6A 0.4109 0.8580 0.5892 0.031 Uiso calc R 1 1
H H6B 0.4210 0.8833 0.7326 0.031 Uiso calc R 1 1
C C7 0.2938(4) 0.8839(3) 0.6313(5) 0.0220(13) Uani d . 1 1
H H7A 0.2816 0.8332 0.6501 0.026 Uiso calc R 1 1
H H7B 0.2746 0.9151 0.6937 0.026 Uiso calc R 1 1
C C11 -0.0526(3) 0.8256(3) 0.5180(4) 0.0175(11) Uani d . 1 1
C C12 -0.0838(4) 0.8538(3) 0.6181(5) 0.0193(11) Uani d . 1 1
H H12 -0.0832 0.9044 0.6328 0.023 Uiso calc R 1 1
C C13 -0.1159(3) 0.8069(3) 0.6957(5) 0.0205(12) Uani d . 1 1
H H13 -0.1370 0.8248 0.7649 0.025 Uiso calc R 1 1
C C14 -0.1167(4) 0.7338(3) 0.6710(5) 0.0225(12) Uani d . 1 1
C C15 -0.0857(4) 0.7057(3) 0.5722(5) 0.0266(14) Uani d . 1 1
H H15 -0.0870 0.6552 0.5571 0.032 Uiso calc R 1 1
C C16 -0.0528(4) 0.7522(3) 0.4957(5) 0.0218(12) Uani d . 1 1
H H16 -0.0303 0.7339 0.4280 0.026 Uiso calc R 1 1
Cl Cl8 0.10439(9) 0.97037(6) 0.62798(11) 0.0190(3) Uani d . 1 1
Cl Cl9 0.12310(9) 0.80109(7) 0.32660(11) 0.0212(3) Uani d . 1 1
N N2 0.2441(3) 0.9028(2) 0.5016(4) 0.0160(9) Uani d . 1 1
H H2 0.2629 0.8713 0.4469 0.019 Uiso calc R 1 1
N N10 -0.0192(3) 0.8739(2) 0.4368(4) 0.0157(9) Uani d . 1 1
H H10A -0.0439 0.9185 0.4409 0.019 Uiso calc R 1 1
H H10B -0.0373 0.8576 0.3552 0.019 Uiso calc R 1 1
N N17 -0.1522(3) 0.6855(3) 0.7523(4) 0.0294(12) Uani d . 1 1
O O18 -0.1616(3) 0.7083(2) 0.8546(3) 0.0316(10) Uani d . 1 1
O O19 -0.1721(4) 0.6237(2) 0.7150(4) 0.0464(14) Uani d . 1 1
Pt Pt1 0.113556(13) 0.887195(10) 0.474086(16) 0.01473(9) Uani d . 1 1

loop_
_atom_site_aniso_label
_atom_site_aniso_U_11
_atom_site_aniso_U_22
_atom_site_aniso_U_33
_atom_site_aniso_U_12
_atom_site_aniso_U_13
_atom_site_aniso_U_23
C3 0.021(3) 0.032(3) 0.019(3) -0.008(2) 0.007(2) 0.001(2)
C4 0.024(4) 0.030(3) 0.022(3) -0.003(2) 0.010(2) 0.000(2)
C5 0.021(3) 0.031(3) 0.029(3) -0.001(3) 0.007(3) -0.003(3)
C6 0.022(4) 0.026(3) 0.028(3) 0.000(2) 0.005(3) 0.000(2)
C7 0.018(3) 0.026(3) 0.022(3) -0.001(2) 0.003(2) 0.003(2)
C11 0.013(3) 0.022(3) 0.016(2) -0.002(2) 0.000(2) 0.000(2)
C12 0.019(3) 0.019(3) 0.020(3) -0.001(2) 0.006(2) -0.004(2)
C13 0.013(3) 0.034(3) 0.014(2) -0.003(2) 0.004(2) -0.002(2)
C14 0.025(3) 0.024(3) 0.021(3) -0.004(2) 0.010(2) 0.005(2)
C15 0.040(4) 0.017(3) 0.021(3) -0.001(3) 0.004(3) -0.002(2)
C16 0.025(3) 0.021(3) 0.020(3) -0.001(2) 0.008(2) 0.001(2)
Cl8 0.0217(8) 0.0195(6) 0.0164(6) 0.0017(5) 0.0054(5) -0.0009(5)
Cl9 0.0220(8) 0.0239(6) 0.0174(6) 0.0023(6) 0.0039(5) -0.0042(5)
N2 0.012(3) 0.020(2) 0.016(2) -0.0003(18) 0.0033(18) -0.0026(18)
N10 0.013(3) 0.019(2) 0.015(2) 0.0011(18) 0.0022(19) -0.0009(18)
N17 0.031(3) 0.030(3) 0.028(3) -0.003(2) 0.009(2) 0.006(2)
O18 0.035(3) 0.044(2) 0.021(2) -0.007(2) 0.0163(18) 0.0022(19)
O19 0.077(4) 0.026(2) 0.046(3) -0.006(2) 0.034(3) 0.003(2)
Pt1 0.01469(15) 0.01670(13) 0.01350(12) 0.00081(7) 0.00464(9) 0.00004(7)

loop_
_atom_type_symbol
_atom_type_description
_atom_type_scat_dispersion_real
_atom_type_scat_dispersion_imag
_atom_type_scat_source
C C 0.0033 0.0016 'International Tables Vol C Tables 4.2.6.8 and 6.1.1.4'
H H 0.0000 0.0000 'International Tables Vol C Tables 4.2.6.8 and 6.1.1.4'
N N 0.0061 0.0033 'International Tables Vol C Tables 4.2.6.8 and 6.1.1.4'
O O 0.0106 0.0060 'International Tables Vol C Tables 4.2.6.8 and 6.1.1.4'
Cl Cl 0.1484 0.1585 'International Tables Vol C Tables 4.2.6.8 and 6.1.1.4'
Pt Pt -1.7033 8.3905 'International Tables Vol C Tables 4.2.6.8 and 6.1.1.4'

loop_
_geom_angle_atom_site_label_1
_geom_angle_atom_site_label_2
_geom_angle_atom_site_label_3
_geom_angle
H3A C3 H3B 107.9
C4 C3 H3A 109.3
C4 C3 H3B 109.3
N2 C3 H3A 109.3
N2 C3 H3B 109.3
N2 C3 C4 111.8(4)
C3 C4 H4A 109.5
C3 C4 H4B 109.5
H4A C4 H4B 108.1
C5 C4 C3 110.8(4)
C5 C4 H4A 109.5
C5 C4 H4B 109.5
C4 C5 H5A 109.6
C4 C5 H5B 109.6
H5A C5 H5B 108.1
C6 C5 C4 110.2(5)
C6 C5 H5A 109.6
C6 C5 H5B 109.6
C5 C6 H6A 109.3
C5 C6 H6B 109.3
H6A C6 H6B 107.9
C7 C6 C5 111.7(5)
C7 C6 H6A 109.3
C7 C6 H6B 109.3
C6 C7 H7A 109.3
C6 C7 H7B 109.3
H7A C7 H7B 108.0
N2 C7 C6 111.5(4)
N2 C7 H7A 109.3
N2 C7 H7B 109.3
C12 C11 N10 119.4(4)
C16 C11 C12 121.2(5)
C16 C11 N10 119.4(4)
C11 C12 H12 120.5
C13 C12 C11 119.0(5)
C13 C12 H12 120.5
C12 C13 H13 120.5
C14 C13 C12 119.0(5)
C14 C13 H13 120.5
C13 C14 C15 122.2(5)
C13 C14 N17 118.2(5)
C15 C14 N17 119.6(5)
C14 C15 H15 120.6
C16 C15 C14 118.9(5)
C16 C15 H15 120.6
C11 C16 H16 120.1
C15 C16 C11 119.7(5)
C15 C16 H16 120.1
C3 N2 H2 106.2
C3 N2 Pt1 111.5(3)
C7 N2 C3 112.2(4)
C7 N2 H2 106.2
C7 N2 Pt1 113.9(3)
Pt1 N2 H2 106.2
C11 N10 H10A 108.0
C11 N10 H10B 108.0
C11 N10 Pt1 117.0(3)
H10A N10 H10B 107.3
Pt1 N10 H10A 108.0
Pt1 N10 H10B 108.0
O18 N17 C14 118.7(4)
O18 N17 O19 122.8(5)
O19 N17 C14 118.5(5)
Cl9 Pt1 Cl8 177.84(4)
N2 Pt1 Cl8 91.59(12)
N2 Pt1 Cl9 88.59(12)
N2 Pt1 N10 176.94(15)
N10 Pt1 Cl8 89.56(12)
N10 Pt1 Cl9 90.37(12)

loop_
_geom_bond_atom_site_label_1
_geom_bond_atom_site_label_2
_geom_bond_distance
C3 H3A 0.9900
C3 H3B 0.9900
C3 C4 1.535(8)
C3 N2 1.497(6)
C4 H4A 0.9900
C4 H4B 0.9900
C4 C5 1.528(8)
C5 H5A 0.9900
C5 H5B 0.9900
C5 C6 1.526(7)
C6 H6A 0.9900
C6 H6B 0.9900
C6 C7 1.520(8)
C7 H7A 0.9900
C7 H7B 0.9900
C7 N2 1.492(7)
C11 C12 1.396(7)
C11 C16 1.382(7)
C11 N10 1.440(6)
C12 H12 0.9500
C12 C13 1.387(7)
C13 H13 0.9500
C13 C14 1.381(7)
C14 C15 1.382(7)
C14 N17 1.458(7)
C15 H15 0.9500
C15 C16 1.380(7)
C16 H16 0.9500
Cl8 Pt1 2.3039(11)
Cl9 Pt1 2.2917(12)
N2 H2 0.9300
N2 Pt1 2.046(4)
N10 H10A 0.9200
N10 H10B 0.9200
N10 Pt1 2.068(4)
N17 O18 1.231(5)
N17 O19 1.232(6)

loop_
_geom_hbond_atom_site_label_D
_geom_hbond_atom_site_label_H
_geom_hbond_atom_site_label_A
_geom_hbond_site_symmetry_D
_geom_hbond_site_symmetry_H
_geom_hbond_site_symmetry_A
_geom_hbond_distance_DH
_geom_hbond_distance_HA
_geom_hbond_distance_DA
_geom_hbond_angle_DHA
_geom_hbond_publ_flag
N2 H2 O18 1_555 1_555 8_565 0.93 2.27 3.182(6) 165 y
N10 H10A Cl8 1_555 1_555 5_576 0.92 2.32 3.198(4) 158 y
N10 H10B Cl9 1_555 1_555 2_555 0.92 2.37 3.255(4) 161 y

loop_
_geom_torsion_atom_site_label_1
_geom_torsion_atom_site_label_2
_geom_torsion_atom_site_label_3
_geom_torsion_atom_site_label_4
_geom_torsion
C3 C4 C5 C6 54.8(6)
C3 N2 Pt1 Cl8 -66.5(3)
C3 N2 Pt1 Cl9 115.7(3)
C4 C3 N2 C7 54.8(6)
C4 C3 N2 Pt1 -176.0(3)
C4 C5 C6 C7 -55.5(6)
C5 C6 C7 N2 55.4(6)
C6 C7 N2 C3 -54.8(6)
C6 C7 N2 Pt1 177.4(3)
C7 N2 Pt1 Cl8 61.7(3)
C7 N2 Pt1 Cl9 -116.1(3)
C11 C12 C13 C14 -0.6(8)
C11 N10 Pt1 Cl8 -82.4(3)
C11 N10 Pt1 Cl9 95.5(3)
C12 C11 C16 C15 1.1(8)
C12 C11 N10 Pt1 97.9(5)
C12 C13 C14 C15 0.7(9)
C12 C13 C14 N17 -178.9(5)
C13 C14 C15 C16 0.0(9)
C13 C14 N17 O18 -16.4(8)
C13 C14 N17 O19 163.1(6)
C14 C15 C16 C11 -0.9(8)
C15 C14 N17 O18 164.0(5)
C15 C14 N17 O19 -16.5(8)
C16 C11 C12 C13 -0.3(8)
C16 C11 N10 Pt1 -81.8(5)
N2 C3 C4 C5 -54.9(6)
N10 C11 C12 C13 180.0(5)
N10 C11 C16 C15 -179.2(5)
N17 C14 C15 C16 179.6(5)

_cod_database_fobs_code 2240756
